data_2230557
loop_
_publ_author_name
'de Vries, Elise J. C.'
'Gamble, Caryn'
'Nowakowska, Monika'

_publ_section_title
;
 Adamantane-1-ammonium acetate
;
_journal_coeditor_code ZS2106
_journal_issue 6
_journal_name_full 'Acta Crystallographica Section E'
_journal_page_first o1339
_journal_paper_doi 10.1107/S1600536811012670
_journal_volume 67
_journal_year 2011
_chemical_formula_iupac 'C10 H18 N +, C2 H3 O2 -'
_chemical_formula_moiety 'C10 H18 N +, C2 H3 O2 -'
_chemical_formula_sum 'C12 H21 N O2'
_chemical_formula_weight 211.30
_chemical_name_common 'adamantane-1-ammonium acetate'
_chemical_name_systematic
;
Adamantane-1-ammonium acetate
;
_space_group_IT_number 15
_symmetry_cell_setting monoclinic
_symmetry_space_group_name_Hall '-C 2yc'
_symmetry_space_group_name_H-M 'C 1 2/c 1'
_atom_sites_solution_hydrogens geom
_atom_sites_solution_primary direct
_atom_sites_solution_secondary difmap
_cell_angle_alpha 90.00
_cell_angle_beta 127.377(2)
_cell_angle_gamma 90.00
_cell_formula_units_Z 8
_cell_length_a 25.7625(12)
_cell_length_b 6.4852(3)
_cell_length_c 17.3970(9)
_cell_measurement_reflns_used 1706
_cell_measurement_temperature 296(2)
_cell_measurement_theta_max 25.10
_cell_measurement_theta_min 2.95
_cell_volume 2309.8(2)
_computing_cell_refinement 'SAINT-NT (Bruker, 2005)'
_computing_data_collection 'APEX2 (Bruker, 2005)'
_computing_data_reduction 'SAINT-NT (Bruker, 2005)'
_computing_molecular_graphics 'X-SEED (Barbour, 2001; Atwood & Barbour, 2003)'
_computing_publication_material 'X-SEED (Barbour, 2001; Atwood & Barbour, 2003)'
_computing_structure_refinement 'SHELXL97 (Sheldrick, 2008)'
_computing_structure_solution 'SHELXS97 (Sheldrick, 2008)'
_diffrn_ambient_temperature 296(2)
_diffrn_measured_fraction_theta_full 1.000
_diffrn_measured_fraction_theta_max 1.000
_diffrn_measurement_device_type 'Bruker APEXII CCD'
_diffrn_measurement_method '\f and \w'
_diffrn_radiation_monochromator graphite
_diffrn_radiation_source 'fine-focus sealed tube'
_diffrn_radiation_type MoK\a
_diffrn_radiation_wavelength 0.71073
_diffrn_reflns_av_R_equivalents 0.0765
_diffrn_reflns_av_sigmaI/netI 0.0555
_diffrn_reflns_limit_h_max 31
_diffrn_reflns_limit_h_min -31
_diffrn_reflns_limit_k_max 8
_diffrn_reflns_limit_k_min -8
_diffrn_reflns_limit_l_max 20
_diffrn_reflns_limit_l_min -21
_diffrn_reflns_number 15067
_diffrn_reflns_theta_full 26.00
_diffrn_reflns_theta_max 26.00
_diffrn_reflns_theta_min 1.99
_diffrn_standards_number 0
_exptl_absorpt_coefficient_mu 0.082
_exptl_absorpt_correction_type none
_exptl_crystal_colour colourless
_exptl_crystal_density_diffrn 1.215
_exptl_crystal_density_method 'not measured'
_exptl_crystal_description needle
_exptl_crystal_F_000 928
_exptl_crystal_size_max 0.40
_exptl_crystal_size_mid 0.07
_exptl_crystal_size_min 0.05
_refine_diff_density_max 0.228
_refine_diff_density_min -0.208
_refine_ls_extinction_method none
_refine_ls_goodness_of_fit_ref 1.011
_refine_ls_hydrogen_treatment mixed
_refine_ls_matrix_type full
_refine_ls_number_parameters 149
_refine_ls_number_reflns 2261
_refine_ls_number_restraints 0
_refine_ls_restrained_S_all 1.011
_refine_ls_R_factor_all 0.0987
_refine_ls_R_factor_gt 0.0518
_refine_ls_shift/su_max 0.000
_refine_ls_shift/su_mean 0.000
_refine_ls_structure_factor_coef Fsqd
_refine_ls_weighting_details 'calc w=1/[\s^2^(Fo^2^)+(0.0546P)^2^+1.9569P] where P=(Fo^2^+2Fc^2^)/3'
_refine_ls_weighting_scheme calc
_refine_ls_wR_factor_gt 0.1102
_refine_ls_wR_factor_ref 0.1335
_reflns_number_gt 1471
_reflns_number_total 2261
_reflns_threshold_expression I>2\s(I)
_cod_data_source_file zs2106.cif
_cod_data_source_block I
_cod_original_sg_symbol_H-M 'C 2/c'
_cod_database_code 2230557
_cod_database_fobs_code 2230557

loop_
_symmetry_equiv_pos_as_xyz
'x, y, z'
'-x, y, -z+1/2'
'x+1/2, y+1/2, z'
'-x+1/2, y+1/2, -z+1/2'
'-x, -y, -z'
'x, -y, z-1/2'
'-x+1/2, -y+1/2, -z'
'x+1/2, -y+1/2, z-1/2'

loop_
_atom_site_type_symbol
_atom_site_label
_atom_site_fract_x
_atom_site_fract_y
_atom_site_fract_z
_atom_site_U_iso_or_equiv
_atom_site_adp_type
_atom_site_calc_flag
_atom_site_refinement_flags
_atom_site_occupancy
_atom_site_symmetry_multiplicity
_atom_site_disorder_assembly
_atom_site_disorder_group
O O1 0.32323(7) 0.4743(2) 0.78287(11) 0.0299(4) Uani d . 1 1 . .
N N1 0.19171(10) 0.5670(3) 0.68283(14) 0.0240(5) Uani d D 1 1 . .
C C1 0.16138(10) 0.5443(3) 0.57747(15) 0.0218(5) Uani d . 1 1 . .
O O2 0.36698(8) 0.7678(2) 0.78092(12) 0.0347(4) Uani d . 1 1 . .
C C2 0.17908(11) 0.3319(3) 0.56130(15) 0.0252(5) Uani d . 1 1 . .
H H2B 0.2271 0.3184 0.6007 0.030 Uiso calc R 1 1 . .
H H2A 0.1628 0.2229 0.5815 0.030 Uiso calc R 1 1 . .
C C3 0.14826(10) 0.3069(3) 0.45404(15) 0.0264(5) Uani d . 1 1 . .
H H3A 0.1595 0.1679 0.4430 0.032 Uiso calc R 1 1 . .
C C4 0.07403(11) 0.3266(4) 0.39419(17) 0.0327(6) Uani d . 1 1 . .
H H4A 0.0570 0.2184 0.4137 0.039 Uiso calc R 1 1 . .
H H4B 0.0537 0.3075 0.3248 0.039 Uiso calc R 1 1 . .
C C5 0.05648(11) 0.5400(4) 0.41012(17) 0.0299(6) Uani d . 1 1 . .
H H5A 0.0079 0.5534 0.3705 0.036 Uiso calc R 1 1 . .
C C6 0.08313(11) 0.7061(4) 0.38012(17) 0.0315(6) Uani d . 1 1 . .
H H6A 0.0715 0.8443 0.3896 0.038 Uiso calc R 1 1 . .
H H6B 0.0633 0.6903 0.3107 0.038 Uiso calc R 1 1 . .
C C7 0.15743(11) 0.6867(3) 0.44084(16) 0.0270(5) Uani d . 1 1 . .
H H7A 0.1746 0.7962 0.4213 0.032 Uiso calc R 1 1 . .
C C8 0.18804(10) 0.7119(3) 0.54849(15) 0.0243(5) Uani d . 1 1 . .
H H8A 0.2362 0.7003 0.5881 0.029 Uiso calc R 1 1 . .
H H8B 0.1773 0.8496 0.5598 0.029 Uiso calc R 1 1 . .
C C9 0.08731(10) 0.5654(4) 0.51785(16) 0.0267(5) Uani d . 1 1 . .
H H9A 0.0761 0.7024 0.5291 0.032 Uiso calc R 1 1 . .
H H9B 0.0701 0.4585 0.5376 0.032 Uiso calc R 1 1 . .
C C10 0.17474(11) 0.4742(3) 0.42404(17) 0.0287(6) Uani d . 1 1 . .
H H10A 0.2227 0.4608 0.4626 0.034 Uiso calc R 1 1 . .
H H10B 0.1554 0.4578 0.3549 0.034 Uiso calc R 1 1 . .
C C11 0.36787(11) 0.5780(3) 0.79083(16) 0.0251(5) Uani d . 1 1 . .
C C12 0.42684(13) 0.4608(4) 0.8153(2) 0.0465(7) Uani d . 1 1 . .
H H12A 0.4638 0.4855 0.8832 0.070 Uiso calc R 1 1 . .
H H12B 0.4381 0.5079 0.7736 0.070 Uiso calc R 1 1 . .
H H12C 0.4169 0.3130 0.8052 0.070 Uiso calc R 1 1 . .
H H1A 0.2392(15) 0.544(4) 0.723(2) 0.055(8) Uiso d . 1 1 . .
H H1B 0.1765(12) 0.461(4) 0.7010(17) 0.037(7) Uiso d . 1 1 . .
H H1C 0.1835(11) 0.704(3) 0.6961(17) 0.043(7) Uiso d D 1 1 . .

loop_
_atom_site_aniso_label
_atom_site_aniso_U_11
_atom_site_aniso_U_22
_atom_site_aniso_U_33
_atom_site_aniso_U_12
_atom_site_aniso_U_13
_atom_site_aniso_U_23
O1 0.0225(9) 0.0286(9) 0.0383(10) 0.0000(7) 0.0183(8) 0.0033(7)
N1 0.0244(11) 0.0242(11) 0.0265(10) 0.0001(9) 0.0170(10) 0.0004(9)
C1 0.0183(11) 0.0227(11) 0.0218(11) -0.0014(9) 0.0109(10) 0.0002(9)
O2 0.0440(11) 0.0258(9) 0.0491(11) 0.0017(8) 0.0360(9) 0.0018(8)
C2 0.0240(12) 0.0228(11) 0.0282(12) 0.0003(10) 0.0155(11) 0.0017(10)
C3 0.0261(13) 0.0210(12) 0.0313(13) 0.0004(10) 0.0170(11) -0.0029(10)
C4 0.0267(13) 0.0352(13) 0.0307(13) -0.0096(11) 0.0145(11) -0.0073(11)
C5 0.0171(12) 0.0380(14) 0.0286(12) -0.0004(10) 0.0108(10) 0.0007(11)
C6 0.0287(14) 0.0342(14) 0.0277(12) 0.0070(11) 0.0151(11) 0.0067(11)
C7 0.0289(13) 0.0265(12) 0.0307(13) -0.0009(10) 0.0208(11) 0.0036(10)
C8 0.0228(12) 0.0206(11) 0.0312(12) -0.0017(9) 0.0173(11) -0.0015(9)
C9 0.0218(12) 0.0295(13) 0.0326(13) 0.0001(10) 0.0185(11) 0.0009(10)
C10 0.0260(13) 0.0354(14) 0.0269(12) -0.0003(10) 0.0171(11) -0.0038(10)
C11 0.0258(13) 0.0276(12) 0.0255(12) 0.0022(10) 0.0174(11) 0.0001(10)
C12 0.0401(16) 0.0417(16) 0.072(2) 0.0117(13) 0.0416(16) 0.0143(14)

loop_
_atom_type_symbol
_atom_type_description
_atom_type_scat_dispersion_real
_atom_type_scat_dispersion_imag
_atom_type_scat_source
C C 0.0033 0.0016 'International Tables Vol C Tables 4.2.6.8 and 6.1.1.4'
H H 0.0000 0.0000 'International Tables Vol C Tables 4.2.6.8 and 6.1.1.4'
N N 0.0061 0.0033 'International Tables Vol C Tables 4.2.6.8 and 6.1.1.4'
O O 0.0106 0.0060 'International Tables Vol C Tables 4.2.6.8 and 6.1.1.4'

loop_
_geom_angle_atom_site_label_1
_geom_angle_atom_site_label_2
_geom_angle_atom_site_label_3
_geom_angle_site_symmetry_1
_geom_angle_site_symmetry_3
_geom_angle
_geom_angle_publ_flag
C1 N1 H1A . . 110.6(16) ?
C1 N1 H1B . . 109.1(15) ?
H1A N1 H1B . . 104(2) ?
C1 N1 H1C . . 110.6(14) ?
H1A N1 H1C . . 109(2) ?
H1B N1 H1C . . 113(2) ?
N1 C1 C8 . . 109.19(17) ?
N1 C1 C9 . . 109.28(17) ?
C8 C1 C9 . . 109.84(17) ?
N1 C1 C2 . . 108.69(17) ?
C8 C1 C2 . . 109.66(17) ?
C9 C1 C2 . . 110.15(17) ?
C3 C2 C1 . . 109.15(17) ?
C3 C2 H2B . . 109.9 ?
C1 C2 H2B . . 109.9 ?
C3 C2 H2A . . 109.9 ?
C1 C2 H2A . . 109.9 ?
H2B C2 H2A . . 108.3 ?
C2 C3 C4 . . 109.27(19) ?
C2 C3 C10 . . 109.36(18) ?
C4 C3 C10 . . 109.87(19) ?
C2 C3 H3A . . 109.4 ?
C4 C3 H3A . . 109.4 ?
C10 C3 H3A . . 109.4 ?
C3 C4 C5 . . 109.68(18) ?
C3 C4 H4A . . 109.7 ?
C5 C4 H4A . . 109.7 ?
C3 C4 H4B . . 109.7 ?
C5 C4 H4B . . 109.7 ?
H4A C4 H4B . . 108.2 ?
C6 C5 C4 . . 109.34(19) ?
C6 C5 C9 . . 109.52(18) ?
C4 C5 C9 . . 109.03(18) ?
C6 C5 H5A . . 109.6 ?
C4 C5 H5A . . 109.6 ?
C9 C5 H5A . . 109.6 ?
C5 C6 C7 . . 109.83(18) ?
C5 C6 H6A . . 109.7 ?
C7 C6 H6A . . 109.7 ?
C5 C6 H6B . . 109.7 ?
C7 C6 H6B . . 109.7 ?
H6A C6 H6B . . 108.2 ?
C6 C7 C10 . . 109.25(18) ?
C6 C7 C8 . . 109.50(18) ?
C10 C7 C8 . . 109.58(18) ?
C6 C7 H7A . . 109.5 ?
C10 C7 H7A . . 109.5 ?
C8 C7 H7A . . 109.5 ?
C1 C8 C7 . . 109.02(17) ?
C1 C8 H8A . . 109.9 ?
C7 C8 H8A . . 109.9 ?
C1 C8 H8B . . 109.9 ?
C7 C8 H8B . . 109.9 ?
H8A C8 H8B . . 108.3 ?
C1 C9 C5 . . 109.05(18) ?
C1 C9 H9A . . 109.9 ?
C5 C9 H9A . . 109.9 ?
C1 C9 H9B . . 109.9 ?
C5 C9 H9B . . 109.9 ?
H9A C9 H9B . . 108.3 ?
C7 C10 C3 . . 109.35(18) ?
C7 C10 H10A . . 109.8 ?
C3 C10 H10A . . 109.8 ?
C7 C10 H10B . . 109.8 ?
C3 C10 H10B . . 109.8 ?
H10A C10 H10B . . 108.3 ?
O2 C11 O1 . . 125.0(2) ?
O2 C11 C12 . . 118.0(2) ?
O1 C11 C12 . . 117.1(2) ?
C11 C12 H12A . . 109.5 ?
C11 C12 H12B . . 109.5 ?
H12A C12 H12B . . 109.5 ?
C11 C12 H12C . . 109.5 ?
H12A C12 H12C . . 109.5 ?
H12B C12 H12C . . 109.5 ?

loop_
_geom_bond_atom_site_label_1
_geom_bond_atom_site_label_2
_geom_bond_site_symmetry_2
_geom_bond_distance
_geom_bond_publ_flag
O1 C11 . 1.265(3) ?
N1 C1 . 1.501(3) ?
N1 H1A . 0.98(3) ?
N1 H1B . 0.94(3) ?
N1 H1C . 0.976(17) ?
C1 C8 . 1.526(3) ?
C1 C9 . 1.527(3) ?
C1 C2 . 1.530(3) ?
O2 C11 . 1.241(3) ?
C2 C3 . 1.530(3) ?
C2 H2B . 0.9900 ?
C2 H2A . 0.9900 ?
C3 C4 . 1.530(3) ?
C3 C10 . 1.532(3) ?
C3 H3A . 1.0000 ?
C4 C5 . 1.533(3) ?
C4 H4A . 0.9900 ?
C4 H4B . 0.9900 ?
C5 C6 . 1.529(3) ?
C5 C9 . 1.537(3) ?
C5 H5A . 1.0000 ?
C6 C7 . 1.530(3) ?
C6 H6A . 0.9900 ?
C6 H6B . 0.9900 ?
C7 C10 . 1.530(3) ?
C7 C8 . 1.537(3) ?
C7 H7A . 1.0000 ?
C8 H8A . 0.9900 ?
C8 H8B . 0.9900 ?
C9 H9A . 0.9900 ?
C9 H9B . 0.9900 ?
C10 H10A . 0.9900 ?
C10 H10B . 0.9900 ?
C11 C12 . 1.510(3) ?
C12 H12A . 0.9800 ?
C12 H12B . 0.9800 ?
C12 H12C . 0.9800 ?

loop_
_geom_hbond_atom_site_label_D
_geom_hbond_atom_site_label_H
_geom_hbond_atom_site_label_A
_geom_hbond_site_symmetry_A
_geom_hbond_distance_DH
_geom_hbond_distance_HA
_geom_hbond_distance_DA
_geom_hbond_angle_DHA
_geom_hbond_publ_flag
N1 H1A O1 1_555 0.99(4) 1.80(4) 2.777(3) 171(3) y
N1 H1B O2 4_546 0.94(3) 1.83(3) 2.758(3) 170(3) y
N1 H1C O1 4_556 0.97(2) 1.82(2) 2.786(2) 171(3) y

loop_
_geom_torsion_atom_site_label_1
_geom_torsion_atom_site_label_2
_geom_torsion_atom_site_label_3
_geom_torsion_atom_site_label_4
_geom_torsion_site_symmetry_1
_geom_torsion_site_symmetry_2
_geom_torsion_site_symmetry_3
_geom_torsion_site_symmetry_4
_geom_torsion
_geom_torsion_publ_flag
N1 C1 C2 C3 . . . . 179.86(18) ?
C8 C1 C2 C3 . . . . -60.8(2) ?
C9 C1 C2 C3 . . . . 60.2(2) ?
C1 C2 C3 C4 . . . . -59.9(2) ?
C1 C2 C3 C10 . . . . 60.4(2) ?
C2 C3 C4 C5 . . . . 60.6(2) ?
C10 C3 C4 C5 . . . . -59.4(2) ?
C3 C4 C5 C6 . . . . 59.2(2) ?
C3 C4 C5 C9 . . . . -60.5(2) ?
C4 C5 C6 C7 . . . . -59.9(2) ?
C9 C5 C6 C7 . . . . 59.5(2) ?
C5 C6 C7 C10 . . . . 60.5(2) ?
C5 C6 C7 C8 . . . . -59.5(2) ?
N1 C1 C8 C7 . . . . 179.39(17) ?
C9 C1 C8 C7 . . . . -60.8(2) ?
C2 C1 C8 C7 . . . . 60.4(2) ?
C6 C7 C8 C1 . . . . 59.8(2) ?
C10 C7 C8 C1 . . . . -60.0(2) ?
N1 C1 C9 C5 . . . . -179.49(17) ?
C8 C1 C9 C5 . . . . 60.7(2) ?
C2 C1 C9 C5 . . . . -60.1(2) ?
C6 C5 C9 C1 . . . . -59.7(2) ?
C4 C5 C9 C1 . . . . 59.9(2) ?
C6 C7 C10 C3 . . . . -60.0(2) ?
C8 C7 C10 C3 . . . . 59.9(2) ?
C2 C3 C10 C7 . . . . -60.2(2) ?
C4 C3 C10 C7 . . . . 59.8(2) ?
